data_7064012
loop_
_publ_author_name
'Pandey, Ankit'
'Kaur, Bhupinder'
'Dwivedi, Khilesh C.'
'Balakrishna, Maravanji S.'

_publ_section_title
;
 Copper nanoparticle-catalyzed synthesis of N-arylated indoles,
 carbazoles, and N-alkylated indoles
;
_journal_issue 41
_journal_name_full 'New Journal of Chemistry'
_journal_page_first 17936
_journal_page_last 17950
_journal_paper_doi 10.1039/D5NJ02820E
_journal_volume 49
_journal_year 2025
_chemical_formula_moiety '2(C28 H26 Cu I N O2 P)'
_chemical_formula_sum 'C56 H52 Cu2 I2 N2 O4 P2'
_chemical_formula_weight 1259.81
_space_group_crystal_system triclinic
_space_group_IT_number 2
_space_group_name_Hall '-P 1'
_space_group_name_H-M_alt 'P -1'
_atom_sites_solution_hydrogens mixed
_audit_creation_date 2025-01-06
_audit_creation_method
;
Olex2 1.5
(compiled 2024.02.16 svn.r378c4104 for OlexSys, GUI svn.r6928)
;
_audit_update_record
;
2025-02-17 deposited with the CCDC.	2025-09-09 downloaded from the CCDC.
;
_cell_angle_alpha 82.501(2)
_cell_angle_beta 77.156(2)
_cell_angle_gamma 76.439(2)
_cell_formula_units_Z 2
_cell_length_a 12.3061(9)
_cell_length_b 12.7758(8)
_cell_length_c 17.5598(12)
_cell_measurement_reflns_used 5251
_cell_measurement_temperature 150.0
_cell_measurement_theta_max 27.38
_cell_measurement_theta_min 2.66
_cell_volume 2607.7(3)
_computing_cell_refinement 'SAINT V8.40A (?, 2016)'
_computing_data_reduction 'SAINT V8.40A (?, 2016)'
_computing_molecular_graphics 'Olex2 1.5 (Dolomanov et al., 2009)'
_computing_publication_material 'Olex2 1.5 (Dolomanov et al., 2009)'
_computing_structure_refinement 'SHELXL 2014/7 (Sheldrick, 2015)'
_computing_structure_solution 'ShelXT (Sheldrick, 2015)'
_diffrn_ambient_temperature 150.00
_diffrn_measured_fraction_theta_full 1.000
_diffrn_measured_fraction_theta_max 0.998
_diffrn_measurement_device_type 'Bruker APEX-II CCD'
_diffrn_measurement_method '\f and \w scans'
_diffrn_radiation_type MoK\a
_diffrn_radiation_wavelength 0.71073
_diffrn_reflns_av_R_equivalents 0.0751
_diffrn_reflns_av_unetI/netI 0.0369
_diffrn_reflns_Laue_measured_fraction_full 1.000
_diffrn_reflns_Laue_measured_fraction_max 0.998
_diffrn_reflns_limit_h_max 16
_diffrn_reflns_limit_h_min -16
_diffrn_reflns_limit_k_max 17
_diffrn_reflns_limit_k_min -17
_diffrn_reflns_limit_l_max 23
_diffrn_reflns_limit_l_min -23
_diffrn_reflns_number 123215
_diffrn_reflns_point_group_measured_fraction_full 1.000
_diffrn_reflns_point_group_measured_fraction_max 0.998
_diffrn_reflns_theta_full 25.242
_diffrn_reflns_theta_max 28.359
_diffrn_reflns_theta_min 1.902
_exptl_absorpt_coefficient_mu 2.108
_exptl_absorpt_correction_T_max 0.7457
_exptl_absorpt_correction_T_min 0.4826
_exptl_absorpt_correction_type none
_exptl_absorpt_process_details
;
SADABS-2016/2 (Bruker,2016/2) was used for absorption correction.
wR2(int) was 0.1438 before and 0.0867 after correction.
The Ratio of minimum to maximum transmission is 0.6421.
The \l/2 correction factor is Not present.
;
_exptl_crystal_colour 'clear yellowish yellow'
_exptl_crystal_colour_lustre clear
_exptl_crystal_colour_modifier yellowish
_exptl_crystal_colour_primary yellow
_exptl_crystal_density_diffrn 1.604
_exptl_crystal_description block
_exptl_crystal_F_000 1256
_exptl_crystal_size_max 0.67
_exptl_crystal_size_mid 0.057
_exptl_crystal_size_min 0.052
_refine_diff_density_max 1.691
_refine_diff_density_min -1.349
_refine_diff_density_rms 0.090
_refine_ls_extinction_method none
_refine_ls_goodness_of_fit_ref 1.020
_refine_ls_hydrogen_treatment mixed
_refine_ls_matrix_type full
_refine_ls_number_parameters 625
_refine_ls_number_reflns 13021
_refine_ls_number_restraints 0
_refine_ls_restrained_S_all 1.020
_refine_ls_R_factor_all 0.0422
_refine_ls_R_factor_gt 0.0324
_refine_ls_shift/su_max 0.005
_refine_ls_shift/su_mean 0.000
_refine_ls_structure_factor_coef Fsqd
_refine_ls_weighting_details 'w=1/[\s^2^(Fo^2^)+(0.0349P)^2^+2.6486P] where P=(Fo^2^+2Fc^2^)/3'
_refine_ls_weighting_scheme calc
_refine_ls_wR_factor_gt 0.0768
_refine_ls_wR_factor_ref 0.0814
_reflns_Friedel_coverage 0.000
_reflns_number_gt 11042
_reflns_number_total 13021
_reflns_threshold_expression 'I > 2\s(I)'
_cod_data_source_file d5nj02820e2.cif
_cod_data_source_block Compound_9
_cod_depositor_comments 'Adding full bibliography for 7064007--7064013.cif.'
_cod_database_code 7064012
_shelx_shelxl_version_number 2014/7
_shelx_space_group_comment
;
The symmetry employed for this shelxl refinement is uniquely defined
by the following loop, which should always be used as a source of
symmetry information in preference to the above space-group names.
They are only intended as comments.
;
_shelx_estimated_absorpt_t_max 0.898
_shelx_estimated_absorpt_t_min 0.332
_olex2_refinement_description
;
1. Fixed Uiso
 At 1.2 times of:
  All C(H) groups
 At 1.5 times of:
  All C(H,H,H) groups
2.a Ternary CH refined with riding coordinates:
 C26'(H26'), C26(H26)
2.b Aromatic/amide H refined with riding coordinates:
 C2'(H2'), C2(H2), C5'(H5'), C15'(H15'), C3(H3), C19'(H19'), C4'(H4'),
 C17'(H17'), C16'(H16'), C5(H5), C3'(H3'), C4(H4), C15(H15), C19(H19), C16(H16),
  C25'(H25'), C9'(H9'), C21'(H21'), C17(H17), C18'(H18'), C25(H25), C21(H21),
 C18(H18), C12'(H12'), C9(H9), C24(H24), C22'(H22'), C10'(H10'), C11'(H11'),
 C12(H12), C11(H11), C10(H10), C23'(H23'), C22(H22), C23(H23), C24'(H24')
2.c Idealised Me refined as rotating group:
 C28'(H28D,H28E,H28F), C27(H27A,H27B,H27C), C27'(H27D,H27E,H27F), C28(H28A,
 H28B,H28C)
;
_olex2_submission_special_instructions 'No special instructions were received'

loop_
_space_group_symop_operation_xyz
'x, y, z'
'-x, -y, -z'

loop_
_atom_site_label
_atom_site_type_symbol
_atom_site_fract_x
_atom_site_fract_y
_atom_site_fract_z
_atom_site_U_iso_or_equiv
_atom_site_adp_type
_atom_site_occupancy
_atom_site_site_symmetry_order
_atom_site_calc_flag
_atom_site_refinement_flags_posn
_atom_site_refinement_flags_adp
_atom_site_refinement_flags_occupancy
_atom_site_disorder_assembly
_atom_site_disorder_group
I1 I 1.03167(2) 0.54836(2) 1.10585(2) 0.03107(5) Uani 1 1 d . . . . .
I1' I 0.57609(2) 1.05712(2) 0.38420(2) 0.03668(6) Uani 1 1 d . . . . .
Cu1' Cu 0.60654(3) 0.92752(2) 0.50572(2) 0.02414(7) Uani 1 1 d . . . . .
Cu1 Cu 0.93206(3) 0.60068(2) 0.98841(2) 0.02282(7) Uani 1 1 d . . . . .
P1 P 0.83289(5) 0.76529(5) 0.95835(4) 0.01940(12) Uani 1 1 d . . . . .
P1' P 0.76951(5) 0.81695(5) 0.52638(3) 0.01733(11) Uani 1 1 d . . . . .
O1 O 0.70034(16) 0.62588(14) 1.03219(10) 0.0262(4) Uani 1 1 d . . . . .
O1' O 0.63738(15) 0.71480(15) 0.47766(10) 0.0274(4) Uani 1 1 d . . . . .
O2 O 0.62435(18) 0.34783(14) 0.90313(11) 0.0310(4) Uani 1 1 d . . . . .
O2' O 0.33365(15) 0.54076(16) 0.60518(11) 0.0311(4) Uani 1 1 d . . . . .
N1' N 0.50054(18) 0.63641(19) 0.55608(14) 0.0256(5) Uani 1 1 d . . . . .
N1 N 0.64295(19) 0.51721(16) 0.96291(13) 0.0234(4) Uani 1 1 d . . . . .
C1 C 0.7303(2) 0.77223(18) 0.89490(13) 0.0194(4) Uani 1 1 d . . . . .
C1' C 0.74987(19) 0.70537(18) 0.60277(13) 0.0176(4) Uani 1 1 d . . . . .
C6 C 0.6571(2) 0.69790(18) 0.90846(13) 0.0202(5) Uani 1 1 d . . . . .
C20' C 0.8651(2) 0.88113(18) 0.56142(14) 0.0203(5) Uani 1 1 d . . . . .
C2' C 0.8128(2) 0.68335(19) 0.66249(14) 0.0198(4) Uani 1 1 d . . . . .
H2' H 0.8671 0.7253 0.6628 0.024 Uiso 1 1 calc R U . . .
C6' C 0.6687(2) 0.64310(19) 0.60388(14) 0.0199(5) Uani 1 1 d . . . . .
C14' C 0.86271(19) 0.74858(18) 0.44305(13) 0.0173(4) Uani 1 1 d . . . . .
C2 C 0.7224(2) 0.85042(19) 0.83149(14) 0.0223(5) Uani 1 1 d . . . . .
H2 H 0.7719 0.8998 0.8204 0.027 Uiso 1 1 calc R U . . .
C5' C 0.6549(2) 0.55985(19) 0.66296(15) 0.0234(5) Uani 1 1 d . . . . .
H5' H 0.6009 0.5174 0.6632 0.028 Uiso 1 1 calc R U . . .
C15' C 0.9372(2) 0.64900(19) 0.45225(14) 0.0215(5) Uani 1 1 d . . . . .
H15' H 0.9385 0.6136 0.5032 0.026 Uiso 1 1 calc R U . . .
C3 C 0.6430(2) 0.8572(2) 0.78428(14) 0.0243(5) Uani 1 1 d . . . . .
H3 H 0.6395 0.9105 0.7412 0.029 Uiso 1 1 calc R U . . .
C20 C 0.9240(2) 0.85512(19) 0.90312(15) 0.0237(5) Uani 1 1 d . . . . .
C7 C 0.6677(2) 0.61136(18) 0.97402(14) 0.0206(5) Uani 1 1 d . . . . .
C19' C 0.8604(2) 0.7985(2) 0.36769(14) 0.0224(5) Uani 1 1 d . . . . .
H19' H 0.8089 0.8655 0.3605 0.027 Uiso 1 1 calc R U . . .
C4' C 0.7192(2) 0.53820(19) 0.72147(15) 0.0249(5) Uani 1 1 d . . . . .
H4' H 0.7097 0.4810 0.7610 0.030 Uiso 1 1 calc R U . . .
C17' C 1.0078(2) 0.6521(2) 0.31300(15) 0.0243(5) Uani 1 1 d . . . . .
H17' H 1.0575 0.6196 0.2688 0.029 Uiso 1 1 calc R U . . .
C16' C 1.0092(2) 0.6013(2) 0.38780(15) 0.0240(5) Uani 1 1 d . . . . .
H16' H 1.0597 0.5336 0.3948 0.029 Uiso 1 1 calc R U . . .
C5 C 0.5769(2) 0.70752(19) 0.86149(14) 0.0223(5) Uani 1 1 d . . . . .
H5 H 0.5266 0.6590 0.8719 0.027 Uiso 1 1 calc R U . . .
C3' C 0.7971(2) 0.60096(19) 0.72140(14) 0.0219(5) Uani 1 1 d . . . . .
H3' H 0.8400 0.5877 0.7618 0.026 Uiso 1 1 calc R U . . .
C4 C 0.5698(2) 0.7869(2) 0.79994(14) 0.0239(5) Uani 1 1 d . . . . .
H4 H 0.5145 0.7929 0.7686 0.029 Uiso 1 1 calc R U . . .
C8' C 0.4190(2) 0.6548(2) 0.50829(15) 0.0236(5) Uani 1 1 d . . . . .
C15 C 0.7681(2) 0.80848(19) 1.11518(15) 0.0246(5) Uani 1 1 d . . . . .
H15 H 0.8292 0.7494 1.1226 0.030 Uiso 1 1 calc R U . . .
C13 C 0.6574(2) 0.3261(2) 0.97431(15) 0.0252(5) Uani 1 1 d . . . . .
C14 C 0.7462(2) 0.84061(18) 1.04041(14) 0.0222(5) Uani 1 1 d . . . . .
C19 C 0.6560(2) 0.9274(2) 1.03072(16) 0.0282(5) Uani 1 1 d . . . . .
H19 H 0.6399 0.9500 0.9799 0.034 Uiso 1 1 calc R U . . .
C7' C 0.6013(2) 0.66687(19) 0.54019(14) 0.0211(5) Uani 1 1 d . . . . .
C16 C 0.7016(2) 0.8618(2) 1.17929(15) 0.0264(5) Uani 1 1 d . . . . .
H16 H 0.7173 0.8393 1.2302 0.032 Uiso 1 1 calc R U . . .
C25' C 0.8158(2) 0.9707(2) 0.60470(15) 0.0285(5) Uani 1 1 d . . . . .
H25' H 0.7356 0.9977 0.6133 0.034 Uiso 1 1 calc R U . . .
C13' C 0.3270(2) 0.6033(2) 0.53631(15) 0.0240(5) Uani 1 1 d . . . . .
C9' C 0.4233(2) 0.7209(2) 0.43852(15) 0.0283(5) Uani 1 1 d . . . . .
H9' H 0.4850 0.7564 0.4194 0.034 Uiso 1 1 calc R U . . .
C21' C 0.9833(2) 0.8457(2) 0.54727(15) 0.0258(5) Uani 1 1 d . . . . .
H21' H 1.0179 0.7857 0.5171 0.031 Uiso 1 1 calc R U . . .
C17 C 0.6122(2) 0.9479(2) 1.16899(16) 0.0284(5) Uani 1 1 d . . . . .
H17 H 0.5665 0.9843 1.2128 0.034 Uiso 1 1 calc R U . . .
C18' C 0.9333(2) 0.7506(2) 0.30306(15) 0.0261(5) Uani 1 1 d . . . . .
H18' H 0.9320 0.7855 0.2520 0.031 Uiso 1 1 calc R U . . .
C8 C 0.6653(2) 0.41729(19) 1.00814(15) 0.0230(5) Uani 1 1 d . . . . .
C25 C 1.0007(2) 0.8168(2) 0.83610(16) 0.0298(6) Uani 1 1 d . . . . .
H25 H 1.0010 0.7485 0.8202 0.036 Uiso 1 1 calc R U . . .
C21 C 0.9262(3) 0.9548(2) 0.92607(17) 0.0325(6) Uani 1 1 d . . . . .
H21 H 0.8745 0.9825 0.9713 0.039 Uiso 1 1 calc R U . . .
C18 C 0.5896(2) 0.9809(2) 1.09466(17) 0.0316(6) Uani 1 1 d . . . . .
H18 H 0.5287 1.0402 1.0875 0.038 Uiso 1 1 calc R U . . .
C12' C 0.2411(2) 0.6170(2) 0.49388(16) 0.0284(5) Uani 1 1 d . . . . .
H12' H 0.1794 0.5813 0.5122 0.034 Uiso 1 1 calc R U . . .
C26' C 0.2349(2) 0.5005(2) 0.64938(16) 0.0280(5) Uani 1 1 d . . . . .
H26' H 0.2039 0.4651 0.6139 0.034 Uiso 1 1 calc R U . . .
C9 C 0.6952(2) 0.4051(2) 1.08114(16) 0.0296(6) Uani 1 1 d . . . . .
H9 H 0.6992 0.4666 1.1047 0.035 Uiso 1 1 calc R U . . .
C24 C 1.0765(2) 0.8777(2) 0.79264(17) 0.0357(6) Uani 1 1 d . . . . .
H24 H 1.1271 0.8516 0.7466 0.043 Uiso 1 1 calc R U . . .
C22' C 1.0512(2) 0.8968(2) 0.57662(17) 0.0323(6) Uani 1 1 d . . . . .
H22' H 1.1317 0.8725 0.5661 0.039 Uiso 1 1 calc R U . . .
C10' C 0.3359(2) 0.7344(2) 0.39717(16) 0.0309(6) Uani 1 1 d . . . . .
H10' H 0.3381 0.7794 0.3495 0.037 Uiso 1 1 calc R U . . .
C11' C 0.2461(2) 0.6830(2) 0.42463(16) 0.0314(6) Uani 1 1 d . . . . .
H11' H 0.1872 0.6931 0.3958 0.038 Uiso 1 1 calc R U . . .
C12 C 0.6826(2) 0.2244(2) 1.01301(17) 0.0325(6) Uani 1 1 d . . . . .
H12 H 0.6784 0.1625 0.9901 0.039 Uiso 1 1 calc R U . . .
C11 C 0.7139(2) 0.2132(2) 1.08535(18) 0.0340(6) Uani 1 1 d . . . . .
H11 H 0.7320 0.1433 1.1115 0.041 Uiso 1 1 calc R U . . .
C28' C 0.2801(3) 0.4173(2) 0.71041(19) 0.0393(7) Uani 1 1 d . . . . .
H28D H 0.3118 0.4519 0.7445 0.059 Uiso 1 1 calc R U . . .
H28E H 0.3399 0.3606 0.6844 0.059 Uiso 1 1 calc R U . . .
H28F H 0.2178 0.3852 0.7419 0.059 Uiso 1 1 calc R U . . .
C26 C 0.6009(3) 0.2618(2) 0.86726(16) 0.0315(6) Uani 1 1 d . . . . .
H26 H 0.5626 0.2137 0.9090 0.038 Uiso 1 1 calc R U . . .
C10 C 0.7192(3) 0.3025(2) 1.11964(17) 0.0335(6) Uani 1 1 d . . . . .
H10 H 0.7392 0.2941 1.1696 0.040 Uiso 1 1 calc R U . . .
C27 C 0.5200(3) 0.3157(2) 0.81382(17) 0.0349(6) Uani 1 1 d . . . . .
H27A H 0.4512 0.3585 0.8443 0.052 Uiso 1 1 calc R U . . .
H27B H 0.4991 0.2605 0.7894 0.052 Uiso 1 1 calc R U . . .
H27C H 0.5571 0.3631 0.7730 0.052 Uiso 1 1 calc R U . . .
C27' C 0.1437(3) 0.5922(3) 0.68503(19) 0.0424(7) Uani 1 1 d . . . . .
H27D H 0.0785 0.5636 0.7158 0.064 Uiso 1 1 calc R U . . .
H27E H 0.1188 0.6448 0.6432 0.064 Uiso 1 1 calc R U . . .
H27F H 0.1745 0.6274 0.7192 0.064 Uiso 1 1 calc R U . . .
C23' C 1.0007(3) 0.9835(2) 0.62143(17) 0.0380(7) Uani 1 1 d . . . . .
H23' H 1.0467 1.0175 0.6428 0.046 Uiso 1 1 calc R U . . .
C22 C 1.0046(3) 1.0142(2) 0.8826(2) 0.0416(7) Uani 1 1 d . . . . .
H22 H 1.0068 1.0815 0.8990 0.050 Uiso 1 1 calc R U . . .
C23 C 1.0786(3) 0.9762(2) 0.81606(19) 0.0395(7) Uani 1 1 d . . . . .
H23 H 1.1309 1.0175 0.7864 0.047 Uiso 1 1 calc R U . . .
C24' C 0.8842(3) 1.0205(2) 0.63518(17) 0.0372(7) Uani 1 1 d . . . . .
H24' H 0.8503 1.0804 0.6656 0.045 Uiso 1 1 calc R U . . .
C28 C 0.7113(3) 0.1957(3) 0.8239(2) 0.0514(9) Uani 1 1 d . . . . .
H28A H 0.7463 0.2413 0.7806 0.077 Uiso 1 1 calc R U . . .
H28B H 0.6950 0.1347 0.8032 0.077 Uiso 1 1 calc R U . . .
H28C H 0.7638 0.1685 0.8601 0.077 Uiso 1 1 calc R U . . .
H1 H 0.621(2) 0.511(2) 0.9232(16) 0.013(6) Uiso 1 1 d . . . . .
H1' H 0.480(3) 0.608(3) 0.5968(19) 0.030(8) Uiso 1 1 d . . . . .

loop_
_atom_site_aniso_label
_atom_site_aniso_U_11
_atom_site_aniso_U_22
_atom_site_aniso_U_33
_atom_site_aniso_U_23
_atom_site_aniso_U_13
_atom_site_aniso_U_12
I1 0.03820(10) 0.02996(9) 0.02249(9) -0.00925(7) -0.01554(7) 0.01064(7)
I1' 0.03060(10) 0.04350(11) 0.02095(9) 0.00683(7) -0.00050(7) 0.01206(8)
Cu1' 0.02224(15) 0.02514(15) 0.02188(15) -0.00071(12) -0.00666(12) 0.00263(12)
Cu1 0.02660(16) 0.01944(14) 0.02016(15) -0.00082(11) -0.00785(12) 0.00214(11)
P1 0.0228(3) 0.0162(3) 0.0187(3) -0.0012(2) -0.0071(2) -0.0006(2)
P1' 0.0167(3) 0.0184(3) 0.0158(3) -0.0004(2) -0.0037(2) -0.0016(2)
O1 0.0374(10) 0.0251(9) 0.0184(9) 0.0005(7) -0.0089(7) -0.0090(8)
O1' 0.0239(9) 0.0393(10) 0.0217(9) 0.0036(8) -0.0073(7) -0.0125(8)
O2 0.0494(12) 0.0211(8) 0.0263(10) -0.0003(7) -0.0156(9) -0.0084(8)
O2' 0.0225(9) 0.0401(10) 0.0331(10) 0.0099(8) -0.0100(8) -0.0142(8)
N1' 0.0220(11) 0.0340(12) 0.0223(11) 0.0061(9) -0.0066(9) -0.0114(9)
N1 0.0319(11) 0.0197(10) 0.0212(11) 0.0021(8) -0.0136(9) -0.0049(8)
C1 0.0224(11) 0.0183(10) 0.0165(11) -0.0015(8) -0.0056(9) -0.0006(9)
C1' 0.0170(10) 0.0191(10) 0.0147(10) -0.0011(8) -0.0011(8) -0.0021(8)
C6 0.0249(12) 0.0172(10) 0.0162(11) -0.0025(8) -0.0030(9) -0.0003(9)
C20' 0.0250(12) 0.0194(10) 0.0170(11) 0.0010(9) -0.0061(9) -0.0054(9)
C2' 0.0183(11) 0.0220(11) 0.0180(11) -0.0020(9) -0.0033(9) -0.0027(9)
C6' 0.0188(11) 0.0218(11) 0.0183(11) -0.0018(9) -0.0029(9) -0.0033(9)
C14' 0.0162(10) 0.0200(10) 0.0169(11) -0.0021(8) -0.0044(8) -0.0047(8)
C2 0.0261(12) 0.0181(11) 0.0205(12) -0.0002(9) -0.0041(10) -0.0015(9)
C5' 0.0223(12) 0.0208(11) 0.0261(13) 0.0007(9) -0.0031(10) -0.0054(9)
C15' 0.0228(12) 0.0212(11) 0.0188(11) -0.0011(9) -0.0039(9) -0.0019(9)
C3 0.0273(13) 0.0238(12) 0.0166(11) 0.0003(9) -0.0043(10) 0.0035(10)
C20 0.0259(12) 0.0212(11) 0.0246(12) 0.0052(9) -0.0112(10) -0.0047(9)
C7 0.0212(11) 0.0192(11) 0.0203(12) -0.0006(9) -0.0034(9) -0.0033(9)
C19' 0.0222(12) 0.0234(11) 0.0205(12) -0.0006(9) -0.0055(9) -0.0020(9)
C4' 0.0269(13) 0.0209(11) 0.0215(12) 0.0027(9) -0.0019(10) 0.0005(9)
C17' 0.0217(12) 0.0296(12) 0.0207(12) -0.0069(10) -0.0038(9) -0.0017(10)
C16' 0.0223(12) 0.0221(11) 0.0254(13) -0.0042(9) -0.0046(10) 0.0006(9)
C5 0.0229(12) 0.0209(11) 0.0226(12) -0.0046(9) -0.0055(9) -0.0010(9)
C3' 0.0224(12) 0.0235(11) 0.0164(11) -0.0028(9) -0.0050(9) 0.0036(9)
C4 0.0243(12) 0.0254(12) 0.0196(12) -0.0035(9) -0.0084(10) 0.0041(9)
C8' 0.0193(11) 0.0279(12) 0.0250(13) -0.0043(10) -0.0071(10) -0.0042(9)
C15 0.0262(12) 0.0207(11) 0.0261(13) -0.0035(9) -0.0092(10) 0.0010(9)
C13 0.0290(13) 0.0230(12) 0.0224(12) 0.0008(9) -0.0074(10) -0.0027(10)
C14 0.0252(12) 0.0181(11) 0.0235(12) -0.0042(9) -0.0069(10) -0.0017(9)
C19 0.0368(14) 0.0214(11) 0.0258(13) -0.0043(10) -0.0131(11) 0.0029(10)
C7' 0.0194(11) 0.0226(11) 0.0217(12) -0.0011(9) -0.0043(9) -0.0055(9)
C16 0.0333(14) 0.0253(12) 0.0212(12) -0.0039(10) -0.0087(10) -0.0029(10)
C25' 0.0342(14) 0.0269(12) 0.0234(13) -0.0022(10) -0.0020(11) -0.0075(11)
C13' 0.0209(12) 0.0269(12) 0.0238(12) -0.0032(10) -0.0050(10) -0.0033(9)
C9' 0.0246(13) 0.0367(14) 0.0247(13) 0.0009(11) -0.0055(10) -0.0101(11)
C21' 0.0261(13) 0.0274(12) 0.0251(13) 0.0004(10) -0.0088(10) -0.0061(10)
C17 0.0302(14) 0.0255(12) 0.0284(14) -0.0109(10) -0.0058(11) 0.0009(10)
C18' 0.0262(13) 0.0317(13) 0.0186(12) -0.0008(10) -0.0057(10) -0.0018(10)
C8 0.0248(12) 0.0194(11) 0.0253(12) 0.0034(9) -0.0094(10) -0.0042(9)
C25 0.0274(13) 0.0294(13) 0.0304(14) 0.0029(11) -0.0076(11) -0.0026(10)
C21 0.0395(16) 0.0279(13) 0.0331(15) 0.0035(11) -0.0149(12) -0.0093(11)
C18 0.0331(14) 0.0257(13) 0.0332(15) -0.0102(11) -0.0120(12) 0.0084(11)
C12' 0.0207(12) 0.0359(14) 0.0317(14) -0.0029(11) -0.0083(10) -0.0094(10)
C26' 0.0224(12) 0.0312(13) 0.0321(14) 0.0027(11) -0.0055(11) -0.0121(10)
C9 0.0331(14) 0.0286(13) 0.0299(14) 0.0039(11) -0.0136(11) -0.0088(11)
C24 0.0278(14) 0.0429(16) 0.0311(15) 0.0121(12) -0.0078(11) -0.0037(12)
C22' 0.0327(14) 0.0361(14) 0.0326(15) 0.0096(12) -0.0167(12) -0.0137(12)
C10' 0.0302(14) 0.0389(15) 0.0235(13) 0.0011(11) -0.0090(11) -0.0056(11)
C11' 0.0272(13) 0.0413(15) 0.0279(14) -0.0059(12) -0.0125(11) -0.0034(11)
C12 0.0383(15) 0.0195(12) 0.0385(16) 0.0003(11) -0.0106(12) -0.0023(11)
C11 0.0351(15) 0.0246(13) 0.0390(16) 0.0094(11) -0.0144(12) 0.0000(11)
C28' 0.0338(15) 0.0359(15) 0.0445(18) 0.0119(13) -0.0064(13) -0.0096(12)
C26 0.0435(16) 0.0248(12) 0.0283(14) -0.0041(10) -0.0080(12) -0.0095(11)
C10 0.0380(15) 0.0324(14) 0.0332(15) 0.0087(11) -0.0193(12) -0.0083(12)
C27 0.0392(16) 0.0379(15) 0.0298(15) -0.0062(12) -0.0069(12) -0.0105(12)
C27' 0.0371(17) 0.0443(17) 0.0395(17) -0.0010(14) -0.0005(13) -0.0042(13)
C23' 0.058(2) 0.0364(15) 0.0323(15) 0.0082(12) -0.0239(14) -0.0269(14)
C22 0.054(2) 0.0328(15) 0.0469(19) 0.0073(13) -0.0231(16) -0.0210(14)
C23 0.0381(16) 0.0407(16) 0.0433(18) 0.0188(14) -0.0194(14) -0.0169(13)
C24' 0.061(2) 0.0255(13) 0.0297(15) -0.0053(11) -0.0118(14) -0.0145(13)
C28 0.061(2) 0.0433(18) 0.0425(19) -0.0141(15) -0.0142(17) 0.0122(16)

loop_
_atom_type_symbol
_atom_type_description
_atom_type_scat_dispersion_real
_atom_type_scat_dispersion_imag
_atom_type_scat_source
C C 0.0033 0.0016 'International Tables Vol C Tables 4.2.6.8 and 6.1.1.4'
H H 0.0000 0.0000 'International Tables Vol C Tables 4.2.6.8 and 6.1.1.4'
Cu Cu 0.3201 1.2651 'International Tables Vol C Tables 4.2.6.8 and 6.1.1.4'
I I -0.4742 1.8119 'International Tables Vol C Tables 4.2.6.8 and 6.1.1.4'
N N 0.0061 0.0033 'International Tables Vol C Tables 4.2.6.8 and 6.1.1.4'
O O 0.0106 0.0060 'International Tables Vol C Tables 4.2.6.8 and 6.1.1.4'
P P 0.1023 0.0942 'International Tables Vol C Tables 4.2.6.8 and 6.1.1.4'

loop_
_geom_angle_atom_site_label_1
_geom_angle_atom_site_label_2
_geom_angle_atom_site_label_3
_geom_angle
_geom_angle_site_symmetry_1
_geom_angle_site_symmetry_3
_geom_angle_publ_flag
Cu1 I1 Cu1 64.738(12) . 2_767 ?
Cu1' I1' Cu1' 67.289(12) . 2_676 ?
I1' Cu1' I1' 112.711(12) . 2_676 ?
I1' Cu1' Cu1' 57.027(11) . 2_676 ?
I1' Cu1' Cu1' 55.683(11) 2_676 2_676 ?
P1' Cu1' I1' 119.97(2) . 2_676 ?
P1' Cu1' I1' 127.21(2) . . ?
P1' Cu1' Cu1' 174.72(3) . 2_676 ?
I1 Cu1 I1 115.261(12) . 2_767 ?
I1 Cu1 Cu1 57.898(11) . 2_767 ?
I1 Cu1 Cu1 57.363(12) 2_767 2_767 ?
P1 Cu1 I1 125.01(2) . . ?
P1 Cu1 I1 119.50(2) . 2_767 ?
P1 Cu1 Cu1 174.49(3) . 2_767 ?
C1 P1 Cu1 116.06(8) . . ?
C20 P1 Cu1 112.58(8) . . ?
C20 P1 C1 102.58(11) . . ?
C14 P1 Cu1 116.62(8) . . ?
C14 P1 C1 102.77(11) . . ?
C14 P1 C20 104.57(12) . . ?
C1' P1' Cu1' 114.13(8) . . ?
C20' P1' Cu1' 114.77(8) . . ?
C20' P1' C1' 102.33(10) . . ?
C14' P1' Cu1' 117.39(7) . . ?
C14' P1' C1' 103.52(10) . . ?
C14' P1' C20' 102.81(11) . . ?
C13 O2 C26 119.4(2) . . ?
C13' O2' C26' 119.99(19) . . ?
C8' N1' H1' 112(2) . . ?
C7' N1' C8' 127.9(2) . . ?
C7' N1' H1' 120(2) . . ?
C7 N1 C8 126.9(2) . . ?
C7 N1 H1 120.9(18) . . ?
C8 N1 H1 111.6(18) . . ?
C6 C1 P1 121.01(17) . . ?
C2 C1 P1 121.15(18) . . ?
C2 C1 C6 117.8(2) . . ?
C2' C1' P1' 120.39(17) . . ?
C2' C1' C6' 118.6(2) . . ?
C6' C1' P1' 120.93(17) . . ?
C1 C6 C7 118.4(2) . . ?
C5 C6 C1 119.9(2) . . ?
C5 C6 C7 121.6(2) . . ?
C25' C20' P1' 117.54(19) . . ?
C21' C20' P1' 123.70(19) . . ?
C21' C20' C25' 118.8(2) . . ?
C1' C2' H2' 119.5 . . ?
C3' C2' C1' 121.0(2) . . ?
C3' C2' H2' 119.5 . . ?
C1' C6' C7' 118.6(2) . . ?
C5' C6' C1' 119.7(2) . . ?
C5' C6' C7' 121.7(2) . . ?
C15' C14' P1' 122.32(17) . . ?
C19' C14' P1' 118.71(17) . . ?
C19' C14' C15' 119.0(2) . . ?
C1 C2 H2 119.4 . . ?
C3 C2 C1 121.2(2) . . ?
C3 C2 H2 119.4 . . ?
C6' C5' H5' 119.5 . . ?
C4' C5' C6' 120.9(2) . . ?
C4' C5' H5' 119.5 . . ?
C14' C15' H15' 119.7 . . ?
C16' C15' C14' 120.6(2) . . ?
C16' C15' H15' 119.7 . . ?
C2 C3 H3 119.9 . . ?
C4 C3 C2 120.2(2) . . ?
C4 C3 H3 119.9 . . ?
C25 C20 P1 116.79(19) . . ?
C21 C20 P1 124.3(2) . . ?
C21 C20 C25 118.7(2) . . ?
O1 C7 N1 123.7(2) . . ?
O1 C7 C6 120.8(2) . . ?
N1 C7 C6 115.5(2) . . ?
C14' C19' H19' 119.9 . . ?
C18' C19' C14' 120.2(2) . . ?
C18' C19' H19' 119.9 . . ?
C5' C4' H4' 120.3 . . ?
C3' C4' C5' 119.4(2) . . ?
C3' C4' H4' 120.3 . . ?
C16' C17' H17' 120.1 . . ?
C18' C17' H17' 120.1 . . ?
C18' C17' C16' 119.7(2) . . ?
C15' C16' C17' 120.2(2) . . ?
C15' C16' H16' 119.9 . . ?
C17' C16' H16' 119.9 . . ?
C6 C5 H5 119.5 . . ?
C4 C5 C6 120.9(2) . . ?
C4 C5 H5 119.5 . . ?
C2' C3' H3' 119.8 . . ?
C4' C3' C2' 120.3(2) . . ?
C4' C3' H3' 119.8 . . ?
C3 C4 C5 119.8(2) . . ?
C3 C4 H4 120.1 . . ?
C5 C4 H4 120.1 . . ?
C13' C8' N1' 115.4(2) . . ?
C9' C8' N1' 124.5(2) . . ?
C9' C8' C13' 120.0(2) . . ?
C14 C15 H15 119.7 . . ?
C14 C15 C16 120.7(2) . . ?
C16 C15 H15 119.7 . . ?
O2 C13 C8 114.8(2) . . ?
O2 C13 C12 125.4(2) . . ?
C12 C13 C8 119.7(2) . . ?
C15 C14 P1 119.12(18) . . ?
C15 C14 C19 118.9(2) . . ?
C19 C14 P1 121.98(19) . . ?
C14 C19 H19 119.7 . . ?
C18 C19 C14 120.5(2) . . ?
C18 C19 H19 119.7 . . ?
O1' C7' N1' 123.2(2) . . ?
O1' C7' C6' 119.9(2) . . ?
N1' C7' C6' 116.9(2) . . ?
C15 C16 H16 120.0 . . ?
C17 C16 C15 120.0(2) . . ?
C17 C16 H16 120.0 . . ?
C20' C25' H25' 120.0 . . ?
C24' C25' C20' 120.0(3) . . ?
C24' C25' H25' 120.0 . . ?
O2' C13' C8' 113.9(2) . . ?
O2' C13' C12' 126.0(2) . . ?
C12' C13' C8' 120.1(2) . . ?
C8' C9' H9' 120.5 . . ?
C8' C9' C10' 119.1(2) . . ?
C10' C9' H9' 120.5 . . ?
C20' C21' H21' 119.5 . . ?
C22' C21' C20' 120.9(3) . . ?
C22' C21' H21' 119.5 . . ?
C16 C17 H17 120.0 . . ?
C16 C17 C18 119.9(2) . . ?
C18 C17 H17 120.0 . . ?
C19' C18' H18' 119.9 . . ?
C17' C18' C19' 120.3(2) . . ?
C17' C18' H18' 119.9 . . ?
C13 C8 N1 115.8(2) . . ?
C9 C8 N1 124.4(2) . . ?
C9 C8 C13 119.8(2) . . ?
C20 C25 H25 119.7 . . ?
C24 C25 C20 120.6(3) . . ?
C24 C25 H25 119.7 . . ?
C20 C21 H21 120.0 . . ?
C20 C21 C22 120.0(3) . . ?
C22 C21 H21 120.0 . . ?
C19 C18 H18 120.0 . . ?
C17 C18 C19 120.0(2) . . ?
C17 C18 H18 120.0 . . ?
C13' C12' H12' 120.3 . . ?
C11' C12' C13' 119.4(2) . . ?
C11' C12' H12' 120.3 . . ?
O2' C26' H26' 109.6 . . ?
O2' C26' C28' 105.0(2) . . ?
O2' C26' C27' 110.4(2) . . ?
C28' C26' H26' 109.6 . . ?
C28' C26' C27' 112.7(3) . . ?
C27' C26' H26' 109.6 . . ?
C8 C9 H9 120.1 . . ?
C8 C9 C10 119.8(3) . . ?
C10 C9 H9 120.1 . . ?
C25 C24 H24 119.9 . . ?
C23 C24 C25 120.3(3) . . ?
C23 C24 H24 119.9 . . ?
C21' C22' H22' 120.2 . . ?
C23' C22' C21' 119.6(3) . . ?
C23' C22' H22' 120.2 . . ?
C9' C10' H10' 119.6 . . ?
C11' C10' C9' 120.7(3) . . ?
C11' C10' H10' 119.6 . . ?
C12' C11' H11' 119.7 . . ?
C10' C11' C12' 120.7(2) . . ?
C10' C11' H11' 119.7 . . ?
C13 C12 H12 120.0 . . ?
C13 C12 C11 119.9(3) . . ?
C11 C12 H12 120.0 . . ?
C12 C11 H11 119.7 . . ?
C10 C11 C12 120.6(2) . . ?
C10 C11 H11 119.7 . . ?
C26' C28' H28D 109.5 . . ?
C26' C28' H28E 109.5 . . ?
C26' C28' H28F 109.5 . . ?
H28D C28' H28E 109.5 . . ?
H28D C28' H28F 109.5 . . ?
H28E C28' H28F 109.5 . . ?
O2 C26 H26 109.2 . . ?
O2 C26 C27 106.2(2) . . ?
O2 C26 C28 110.2(3) . . ?
C27 C26 H26 109.2 . . ?
C27 C26 C28 112.7(2) . . ?
C28 C26 H26 109.2 . . ?
C9 C10 H10 119.9 . . ?
C11 C10 C9 120.1(3) . . ?
C11 C10 H10 119.9 . . ?
C26 C27 H27A 109.5 . . ?
C26 C27 H27B 109.5 . . ?
C26 C27 H27C 109.5 . . ?
H27A C27 H27B 109.5 . . ?
H27A C27 H27C 109.5 . . ?
H27B C27 H27C 109.5 . . ?
C26' C27' H27D 109.5 . . ?
C26' C27' H27E 109.5 . . ?
C26' C27' H27F 109.5 . . ?
H27D C27' H27E 109.5 . . ?
H27D C27' H27F 109.5 . . ?
H27E C27' H27F 109.5 . . ?
C22' C23' H23' 119.8 . . ?
C24' C23' C22' 120.3(3) . . ?
C24' C23' H23' 119.8 . . ?
C21 C22 H22 119.7 . . ?
C23 C22 C21 120.7(3) . . ?
C23 C22 H22 119.7 . . ?
C24 C23 H23 120.1 . . ?
C22 C23 C24 119.7(3) . . ?
C22 C23 H23 120.1 . . ?
C25' C24' H24' 119.8 . . ?
C23' C24' C25' 120.4(3) . . ?
C23' C24' H24' 119.8 . . ?
C26 C28 H28A 109.5 . . ?
C26 C28 H28B 109.5 . . ?
C26 C28 H28C 109.5 . . ?
H28A C28 H28B 109.5 . . ?
H28A C28 H28C 109.5 . . ?
H28B C28 H28C 109.5 . . ?

loop_
_geom_bond_atom_site_label_1
_geom_bond_atom_site_label_2
_geom_bond_distance
_geom_bond_site_symmetry_2
_geom_bond_publ_flag
I1 Cu1 2.5655(4) . ?
I1 Cu1 2.5807(4) 2_767 ?
I1' Cu1' 2.6051(4) 2_676 ?
I1' Cu1' 2.5648(4) . ?
Cu1' I1' 2.6052(4) 2_676 ?
Cu1' Cu1' 2.8646(6) 2_676 ?
Cu1' P1' 2.2383(6) . ?
Cu1 I1 2.5808(4) 2_767 ?
Cu1 Cu1 2.7552(6) 2_767 ?
Cu1 P1 2.2324(6) . ?
P1 C1 1.841(2) . ?
P1 C20 1.829(3) . ?
P1 C14 1.827(2) . ?
P1' C1' 1.846(2) . ?
P1' C20' 1.827(2) . ?
P1' C14' 1.827(2) . ?
O1 C7 1.227(3) . ?
O1' C7' 1.230(3) . ?
O2 C13 1.374(3) . ?
O2 C26 1.449(3) . ?
O2' C13' 1.367(3) . ?
O2' C26' 1.453(3) . ?
N1' C8' 1.407(3) . ?
N1' C7' 1.345(3) . ?
N1' H1' 0.77(3) . ?
N1 C7 1.355(3) . ?
N1 C8 1.415(3) . ?
N1 H1 0.82(3) . ?
C1 C6 1.420(3) . ?
C1 C2 1.400(3) . ?
C1' C2' 1.400(3) . ?
C1' C6' 1.411(3) . ?
C6 C7 1.494(3) . ?
C6 C5 1.395(3) . ?
C20' C25' 1.397(3) . ?
C20' C21' 1.394(3) . ?
C2' H2' 0.9500 . ?
C2' C3' 1.392(3) . ?
C6' C5' 1.398(3) . ?
C6' C7' 1.496(3) . ?
C14' C15' 1.397(3) . ?
C14' C19' 1.395(3) . ?
C2 H2 0.9500 . ?
C2 C3 1.396(3) . ?
C5' H5' 0.9500 . ?
C5' C4' 1.394(4) . ?
C15' H15' 0.9500 . ?
C15' C16' 1.385(3) . ?
C3 H3 0.9500 . ?
C3 C4 1.379(4) . ?
C20 C25 1.398(4) . ?
C20 C21 1.393(4) . ?
C19' H19' 0.9500 . ?
C19' C18' 1.392(3) . ?
C4' H4' 0.9500 . ?
C4' C3' 1.387(4) . ?
C17' H17' 0.9500 . ?
C17' C16' 1.389(4) . ?
C17' C18' 1.388(3) . ?
C16' H16' 0.9500 . ?
C5 H5 0.9500 . ?
C5 C4 1.385(3) . ?
C3' H3' 0.9500 . ?
C4 H4 0.9500 . ?
C8' C13' 1.405(4) . ?
C8' C9' 1.392(4) . ?
C15 H15 0.9500 . ?
C15 C14 1.389(3) . ?
C15 C16 1.390(4) . ?
C13 C8 1.407(4) . ?
C13 C12 1.385(3) . ?
C14 C19 1.396(3) . ?
C19 H19 0.9500 . ?
C19 C18 1.388(4) . ?
C16 H16 0.9500 . ?
C16 C17 1.386(4) . ?
C25' H25' 0.9500 . ?
C25' C24' 1.394(4) . ?
C13' C12' 1.391(3) . ?
C9' H9' 0.9500 . ?
C9' C10' 1.394(4) . ?
C21' H21' 0.9500 . ?
C21' C22' 1.387(4) . ?
C17 H17 0.9500 . ?
C17 C18 1.386(4) . ?
C18' H18' 0.9500 . ?
C8 C9 1.391(4) . ?
C25 H25 0.9500 . ?
C25 C24 1.388(4) . ?
C21 H21 0.9500 . ?
C21 C22 1.397(4) . ?
C18 H18 0.9500 . ?
C12' H12' 0.9500 . ?
C12' C11' 1.385(4) . ?
C26' H26' 1.0000 . ?
C26' C28' 1.510(4) . ?
C26' C27' 1.512(4) . ?
C9 H9 0.9500 . ?
C9 C10 1.392(4) . ?
C24 H24 0.9500 . ?
C24 C23 1.381(5) . ?
C22' H22' 0.9500 . ?
C22' C23' 1.385(4) . ?
C10' H10' 0.9500 . ?
C10' C11' 1.379(4) . ?
C11' H11' 0.9500 . ?
C12 H12 0.9500 . ?
C12 C11 1.388(4) . ?
C11 H11 0.9500 . ?
C11 C10 1.379(4) . ?
C28' H28D 0.9800 . ?
C28' H28E 0.9800 . ?
C28' H28F 0.9800 . ?
C26 H26 1.0000 . ?
C26 C27 1.507(4) . ?
C26 C28 1.518(4) . ?
C10 H10 0.9500 . ?
C27 H27A 0.9800 . ?
C27 H27B 0.9800 . ?
C27 H27C 0.9800 . ?
C27' H27D 0.9800 . ?
C27' H27E 0.9800 . ?
C27' H27F 0.9800 . ?
C23' H23' 0.9500 . ?
C23' C24' 1.376(5) . ?
C22 H22 0.9500 . ?
C22 C23 1.377(5) . ?
C23 H23 0.9500 . ?
C24' H24' 0.9500 . ?
C28 H28A 0.9800 . ?
C28 H28B 0.9800 . ?
C28 H28C 0.9800 . ?

loop_
_geom_torsion_atom_site_label_1
_geom_torsion_atom_site_label_2
_geom_torsion_atom_site_label_3
_geom_torsion_atom_site_label_4
_geom_torsion
_geom_torsion_site_symmetry_1
_geom_torsion_site_symmetry_2
_geom_torsion_site_symmetry_3
_geom_torsion_site_symmetry_4
_geom_torsion_publ_flag
Cu1' P1' C1' C2' -130.97(17) . . . . ?
Cu1' P1' C1' C6' 46.8(2) . . . . ?
Cu1' P1' C20' C25' 28.1(2) . . . . ?
Cu1' P1' C20' C21' -151.83(18) . . . . ?
Cu1' P1' C14' C15' -152.44(17) . . . . ?
Cu1' P1' C14' C19' 28.5(2) . . . . ?
Cu1 P1 C1 C6 44.5(2) . . . . ?
Cu1 P1 C1 C2 -135.13(17) . . . . ?
Cu1 P1 C20 C25 52.2(2) . . . . ?
Cu1 P1 C20 C21 -123.8(2) . . . . ?
Cu1 P1 C14 C15 17.5(2) . . . . ?
Cu1 P1 C14 C19 -160.38(19) . . . . ?
P1 C1 C6 C7 -1.9(3) . . . . ?
P1 C1 C6 C5 177.43(18) . . . . ?
P1 C1 C2 C3 -178.67(18) . . . . ?
P1 C20 C25 C24 -177.2(2) . . . . ?
P1 C20 C21 C22 175.6(2) . . . . ?
P1 C14 C19 C18 178.1(2) . . . . ?
P1' C1' C2' C3' 178.61(18) . . . . ?
P1' C1' C6' C5' -179.30(18) . . . . ?
P1' C1' C6' C7' 2.0(3) . . . . ?
P1' C20' C25' C24' 177.8(2) . . . . ?
P1' C20' C21' C22' -178.89(19) . . . . ?
P1' C14' C15' C16' -177.91(19) . . . . ?
P1' C14' C19' C18' 177.63(19) . . . . ?
O2 C13 C8 N1 -2.6(3) . . . . ?
O2 C13 C8 C9 178.4(2) . . . . ?
O2 C13 C12 C11 -179.3(3) . . . . ?
O2' C13' C12' C11' -179.8(2) . . . . ?
N1' C8' C13' O2' -1.6(3) . . . . ?
N1' C8' C13' C12' 179.4(2) . . . . ?
N1' C8' C9' C10' -178.7(3) . . . . ?
N1 C8 C9 C10 -177.8(3) . . . . ?
C1 P1 C20 C25 -73.2(2) . . . . ?
C1 P1 C20 C21 110.7(2) . . . . ?
C1 P1 C14 C15 145.6(2) . . . . ?
C1 P1 C14 C19 -32.2(2) . . . . ?
C1 C6 C7 O1 29.0(3) . . . . ?
C1 C6 C7 N1 -148.8(2) . . . . ?
C1 C6 C5 C4 2.0(4) . . . . ?
C1 C2 C3 C4 0.6(4) . . . . ?
C1' P1' C20' C25' -96.1(2) . . . . ?
C1' P1' C20' C21' 84.0(2) . . . . ?
C1' P1' C14' C15' -25.7(2) . . . . ?
C1' P1' C14' C19' 155.24(19) . . . . ?
C1' C2' C3' C4' 0.7(4) . . . . ?
C1' C6' C5' C4' 0.8(4) . . . . ?
C1' C6' C7' O1' 21.2(3) . . . . ?
C1' C6' C7' N1' -156.9(2) . . . . ?
C6 C1 C2 C3 1.7(3) . . . . ?
C6 C5 C4 C3 0.4(4) . . . . ?
C20' P1' C1' C2' -6.4(2) . . . . ?
C20' P1' C1' C6' 171.43(19) . . . . ?
C20' P1' C14' C15' 80.6(2) . . . . ?
C20' P1' C14' C19' -98.5(2) . . . . ?
C20' C25' C24' C23' 1.5(4) . . . . ?
C20' C21' C22' C23' 0.8(4) . . . . ?
C2' C1' C6' C5' -1.5(3) . . . . ?
C2' C1' C6' C7' 179.8(2) . . . . ?
C6' C1' C2' C3' 0.8(3) . . . . ?
C6' C5' C4' C3' 0.7(4) . . . . ?
C14' P1' C1' C2' 100.26(19) . . . . ?
C14' P1' C1' C6' -82.0(2) . . . . ?
C14' P1' C20' C25' 156.77(19) . . . . ?
C14' P1' C20' C21' -23.2(2) . . . . ?
C14' C15' C16' C17' -0.2(4) . . . . ?
C14' C19' C18' C17' 0.8(4) . . . . ?
C2 C1 C6 C7 177.7(2) . . . . ?
C2 C1 C6 C5 -2.9(3) . . . . ?
C2 C3 C4 C5 -1.6(4) . . . . ?
C5' C6' C7' O1' -157.4(2) . . . . ?
C5' C6' C7' N1' 24.4(3) . . . . ?
C5' C4' C3' C2' -1.4(4) . . . . ?
C15' C14' C19' C18' -1.5(4) . . . . ?
C20 P1 C1 C6 167.65(19) . . . . ?
C20 P1 C1 C2 -12.0(2) . . . . ?
C20 P1 C14 C15 -107.6(2) . . . . ?
C20 P1 C14 C19 74.6(2) . . . . ?
C20 C25 C24 C23 1.4(4) . . . . ?
C20 C21 C22 C23 1.2(4) . . . . ?
C7 N1 C8 C13 -165.1(2) . . . . ?
C7 N1 C8 C9 14.0(4) . . . . ?
C7 C6 C5 C4 -178.7(2) . . . . ?
C19' C14' C15' C16' 1.1(4) . . . . ?
C16' C17' C18' C19' 0.1(4) . . . . ?
C5 C6 C7 O1 -150.4(2) . . . . ?
C5 C6 C7 N1 31.8(3) . . . . ?
C8' N1' C7' O1' -2.0(4) . . . . ?
C8' N1' C7' C6' 176.0(2) . . . . ?
C8' C13' C12' C11' -1.0(4) . . . . ?
C8' C9' C10' C11' -0.1(4) . . . . ?
C15 C14 C19 C18 0.2(4) . . . . ?
C15 C16 C17 C18 -0.3(4) . . . . ?
C13 O2 C26 C27 155.1(2) . . . . ?
C13 O2 C26 C28 -82.6(3) . . . . ?
C13 C8 C9 C10 1.2(4) . . . . ?
C13 C12 C11 C10 0.7(5) . . . . ?
C14 P1 C1 C6 -84.0(2) . . . . ?
C14 P1 C1 C2 96.4(2) . . . . ?
C14 P1 C20 C25 179.79(19) . . . . ?
C14 P1 C20 C21 3.8(2) . . . . ?
C14 C15 C16 C17 0.1(4) . . . . ?
C14 C19 C18 C17 -0.4(4) . . . . ?
C7' N1' C8' C13' 173.2(2) . . . . ?
C7' N1' C8' C9' -8.4(4) . . . . ?
C7' C6' C5' C4' 179.4(2) . . . . ?
C16 C15 C14 P1 -178.0(2) . . . . ?
C16 C15 C14 C19 -0.1(4) . . . . ?
C16 C17 C18 C19 0.4(4) . . . . ?
C25' C20' C21' C22' 1.2(4) . . . . ?
C13' O2' C26' C28' 168.1(2) . . . . ?
C13' O2' C26' C27' -70.2(3) . . . . ?
C13' C8' C9' C10' -0.4(4) . . . . ?
C13' C12' C11' C10' 0.6(4) . . . . ?
C9' C8' C13' O2' 179.9(2) . . . . ?
C9' C8' C13' C12' 0.9(4) . . . . ?
C9' C10' C11' C12' -0.1(4) . . . . ?
C21' C20' C25' C24' -2.3(4) . . . . ?
C21' C22' C23' C24' -1.6(4) . . . . ?
C18' C17' C16' C15' -0.4(4) . . . . ?
C8 N1 C7 O1 -9.9(4) . . . . ?
C8 N1 C7 C6 167.8(2) . . . . ?
C8 C13 C12 C11 0.8(4) . . . . ?
C8 C9 C10 C11 0.3(4) . . . . ?
C25 C20 C21 C22 -0.3(4) . . . . ?
C25 C24 C23 C22 -0.5(4) . . . . ?
C21 C20 C25 C24 -1.0(4) . . . . ?
C21 C22 C23 C24 -0.8(4) . . . . ?
C26' O2' C13' C8' 167.4(2) . . . . ?
C26' O2' C13' C12' -13.7(4) . . . . ?
C22' C23' C24' C25' 0.5(4) . . . . ?
C12 C13 C8 N1 177.3(2) . . . . ?
C12 C13 C8 C9 -1.8(4) . . . . ?
C12 C11 C10 C9 -1.3(5) . . . . ?
C26 O2 C13 C8 -173.0(2) . . . . ?
C26 O2 C13 C12 7.1(4) . . . . ?
